data_7235971
loop_
_publ_author_name
'Pinheiro, A. C.'
'Virgili, A. H.'
'Roisnel, T.'
'Kirillov, E.'
'Carpentier, J.-F.'
'Casagrande, O. L.'

_publ_section_title
;
 Ni(ii) complexes bearing pyrrolide-imine ligands with pendant N-, O- and
 S-donor groups: synthesis, structural characterization and use in
 ethylene oligomerization
;
_journal_issue 111
_journal_name_full 'RSC Advances'
_journal_page_first 91524
_journal_paper_doi 10.1039/C5RA16782E
_journal_volume 5
_journal_year 2015
_chemical_compound_source 'synthesis as described'
_chemical_formula_moiety 'C13 H14 Cl N3 Ni'
_chemical_formula_sum 'C13 H14 Cl N3 Ni'
_chemical_formula_weight 306.43
_space_group_IT_number 14
_space_group_name_Hall '-P 2ybc'
_space_group_name_H-M_alt 'P 1 21/c 1'
_symmetry_cell_setting monoclinic
_symmetry_Int_Tables_number 14
_symmetry_space_group_name_Hall '-P 2ybc'
_symmetry_space_group_name_H-M 'P 1 21/c 1'
_atom_sites_solution_hydrogens geom
_atom_sites_solution_primary direct
_atom_sites_solution_secondary difmap
_audit_conform_dict_location ftp://ftp.iucr.org/pub/cif_core.dic
_audit_conform_dict_name cif_core.dic
_audit_conform_dict_version 2.4
_audit_creation_date 2012-10-30T09:13:30-00:00
_audit_creation_method 'WinGX routine CIF_UPDATE'
_audit_update_record
;
2015-06-19 deposited with the CCDC.
2015-10-15 downloaded from the CCDC.
;
_cell_angle_alpha 90
_cell_angle_beta 95.4990(10)
_cell_angle_gamma 90
_cell_formula_units_Z 4
_cell_length_a 7.8815(2)
_cell_length_b 18.8766(5)
_cell_length_c 8.5933(2)
_cell_measurement_reflns_used 8549
_cell_measurement_temperature 150(2)
_cell_measurement_theta_max 27.38
_cell_measurement_theta_min 2.6
_cell_measurement_wavelength 0.71073
_cell_volume 1272.59(6)
_computing_cell_refinement 'Bruker APEX2 (Bruker, 2006)'
_computing_data_collection 'Bruker APEX2 (Bruker, 2006)'
_computing_data_reduction 'Bruker APEX2 (Bruker, 2006)'
_computing_molecular_graphics 'Ortep-3 for Windows (Farrugia, 1997)'
_computing_publication_material
;
           WinGX publication routines (Farrugia, 1999),
           CRYSCAL (T. Roisnel, local program)
;
_computing_structure_refinement 'SHELXL-97 (Sheldrick, 1997)'
_computing_structure_solution 'SIR97 (Altomare et al., 1999)'
_diffrn_ambient_temperature 150(2)
_diffrn_detector 'CCD plate'
_diffrn_measured_fraction_theta_full 0.997
_diffrn_measured_fraction_theta_max 0.997
_diffrn_measurement_device_type 'APEXII, Bruker-AXS'
_diffrn_measurement_method 'CCD rotation images, thin slices'
_diffrn_radiation_monochromator graphite
_diffrn_radiation_probe x-ray
_diffrn_radiation_type MoK\a
_diffrn_radiation_wavelength 0.71073
_diffrn_reflns_av_R_equivalents 0.0359
_diffrn_reflns_av_unetI/netI 0.0239
_diffrn_reflns_limit_h_max 10
_diffrn_reflns_limit_h_min -10
_diffrn_reflns_limit_k_max 17
_diffrn_reflns_limit_k_min -24
_diffrn_reflns_limit_l_max 11
_diffrn_reflns_limit_l_min -11
_diffrn_reflns_number 19895
_diffrn_reflns_theta_full 27.48
_diffrn_reflns_theta_max 27.48
_diffrn_reflns_theta_min 3.21
_exptl_absorpt_coefficient_mu 1.718
_exptl_absorpt_correction_T_max 0.902
_exptl_absorpt_correction_T_min 0.807
_exptl_absorpt_correction_type multi-scan
_exptl_absorpt_process_details
;
  [Sheldrick, G.M. (2002). SADABS Bruker AXS Inc., Madison, Wisconsin, USA]
;
_exptl_crystal_colour red
_exptl_crystal_density_diffrn 1.599
_exptl_crystal_density_method 'not measured'
_exptl_crystal_description block
_exptl_crystal_F_000 632
_exptl_crystal_size_max 0.19
_exptl_crystal_size_mid 0.16
_exptl_crystal_size_min 0.06
_refine_diff_density_max 0.323
_refine_diff_density_min -0.24
_refine_diff_density_rms 0.059
_refine_ls_extinction_method none
_refine_ls_goodness_of_fit_ref 1.031
_refine_ls_hydrogen_treatment mixed
_refine_ls_matrix_type full
_refine_ls_number_parameters 166
_refine_ls_number_reflns 2907
_refine_ls_number_restraints 0
_refine_ls_restrained_S_all 1.031
_refine_ls_R_factor_all 0.0305
_refine_ls_R_factor_gt 0.024
_refine_ls_shift/su_max 0.001
_refine_ls_shift/su_mean 0
_refine_ls_structure_factor_coef Fsqd
_refine_ls_weighting_details 'calc w=1/[\s^2^(Fo^2^)+(0.0202P)^2^+0.8716P] where P=(Fo^2^+2Fc^2^)/3'
_refine_ls_weighting_scheme calc
_refine_ls_wR_factor_gt 0.0534
_refine_ls_wR_factor_ref 0.0565
_reflns_number_gt 2526
_reflns_number_total 2907
_reflns_threshold_expression >2sigma(I)
_cod_data_source_file c5ra16782e2.cif
_cod_data_source_block ACP1NI
_cod_original_sg_symbol_H-M 'P 21/c'
_cod_database_code 7235971

loop_
_symmetry_equiv_pos_as_xyz
'x, y, z'
'-x, y+1/2, -z+1/2'
'-x, -y, -z'
'x, -y-1/2, z-1/2'

loop_
_atom_site_label
_atom_site_type_symbol
_atom_site_fract_x
_atom_site_fract_y
_atom_site_fract_z
_atom_site_U_iso_or_equiv
_atom_site_adp_type
_atom_site_occupancy
_atom_site_symmetry_multiplicity
_atom_site_calc_flag
_atom_site_refinement_flags
Ni1 Ni 0.79541(2) 0.088581(10) 0.50088(2) 0.01449(7) Uani 1 1 d .
Cl1 Cl 0.54328(5) 0.08420(2) 0.37322(5) 0.02096(10) Uani 1 1 d .
N1 N 0.90721(17) 0.13040(7) 0.34167(16) 0.0175(3) Uani 1 1 d .
C2 C 0.8732(2) 0.15433(9) 0.1943(2) 0.0205(4) Uani 1 1 d .
H2 H 0.7667 0.1498 0.1332 0.025 Uiso 1 1 calc R
C3 C 1.0180(2) 0.18693(9) 0.1446(2) 0.0243(4) Uani 1 1 d .
H3 H 1.0269 0.2085 0.0459 0.029 Uiso 1 1 calc R
C4 C 1.1468(2) 0.18186(9) 0.2672(2) 0.0240(4) Uani 1 1 d .
H4 H 1.2604 0.1988 0.2679 0.029 Uiso 1 1 calc R
C5 C 1.0760(2) 0.14692(9) 0.3885(2) 0.0195(3) Uani 1 1 d .
C6 C 1.1284(2) 0.12394(9) 0.5425(2) 0.0218(4) Uani 1 1 d .
H6 H 1.2409 0.1304 0.5906 0.026 Uiso 1 1 calc R
N7 N 1.00906(18) 0.09314(7) 0.61252(17) 0.0195(3) Uani 1 1 d .
C8 C 1.0238(2) 0.06706(10) 0.7735(2) 0.0236(4) Uani 1 1 d .
H8A H 1.0211 0.1069 0.8481 0.028 Uiso 1 1 calc R
H8B H 1.1317 0.0407 0.7971 0.028 Uiso 1 1 calc R
C9 C 0.8719(2) 0.01865(9) 0.7843(2) 0.0213(4) Uani 1 1 d .
H9A H 0.8961 -0.0287 0.7423 0.026 Uiso 1 1 calc R
H9B H 0.8488 0.0131 0.8949 0.026 Uiso 1 1 calc R
N10 N 0.71934(17) 0.05066(7) 0.69134(16) 0.0163(3) Uani 1 1 d .
H10 H 0.650(3) 0.0172(13) 0.672(3) 0.05 Uiso 1 1 d .
C11 C 0.6315(2) 0.10243(8) 0.78153(19) 0.0157(3) Uani 1 1 d .
C12 C 0.5047(2) 0.07954(9) 0.8706(2) 0.0194(3) Uani 1 1 d .
H12 H 0.4738 0.0309 0.8708 0.023 Uiso 1 1 calc R
C13 C 0.4228(2) 0.12784(10) 0.9598(2) 0.0227(4) Uani 1 1 d .
H13 H 0.3363 0.1122 1.0216 0.027 Uiso 1 1 calc R
C14 C 0.4671(2) 0.19883(9) 0.9586(2) 0.0234(4) Uani 1 1 d .
H14 H 0.4111 0.2319 1.0197 0.028 Uiso 1 1 calc R
C15 C 0.5932(2) 0.22167(9) 0.8683(2) 0.0247(4) Uani 1 1 d .
H15 H 0.6227 0.2704 0.867 0.03 Uiso 1 1 calc R
C16 C 0.6764(2) 0.17362(9) 0.7799(2) 0.0207(4) Uani 1 1 d .
H16 H 0.7634 0.1893 0.7187 0.025 Uiso 1 1 calc R

loop_
_atom_site_aniso_label
_atom_site_aniso_U_11
_atom_site_aniso_U_22
_atom_site_aniso_U_33
_atom_site_aniso_U_23
_atom_site_aniso_U_13
_atom_site_aniso_U_12
Ni1 0.01310(11) 0.01530(11) 0.01504(12) -0.00082(8) 0.00122(8) -0.00054(8)
Cl1 0.0178(2) 0.0200(2) 0.0240(2) 0.00384(16) -0.00367(16) -0.00540(15)
N1 0.0152(7) 0.0196(7) 0.0181(7) -0.0012(6) 0.0035(5) 0.0009(5)
C2 0.0204(9) 0.0215(8) 0.0200(9) -0.0006(7) 0.0035(7) 0.0025(7)
C3 0.0300(10) 0.0229(9) 0.0213(9) -0.0005(7) 0.0087(8) -0.0019(7)
C4 0.0207(9) 0.0260(9) 0.0266(10) -0.0055(8) 0.0094(7) -0.0059(7)
C5 0.0161(8) 0.0211(8) 0.0218(9) -0.0062(7) 0.0039(7) -0.0011(6)
C6 0.0139(8) 0.0274(9) 0.0242(9) -0.0059(7) 0.0022(7) -0.0012(7)
N7 0.0177(7) 0.0231(7) 0.0178(7) -0.0023(6) 0.0019(6) 0.0012(6)
C8 0.0205(9) 0.0301(9) 0.0194(9) -0.0003(7) -0.0014(7) 0.0027(7)
C9 0.0240(9) 0.0191(8) 0.0204(9) 0.0020(7) 0.0003(7) 0.0057(7)
N10 0.0173(7) 0.0130(7) 0.0184(7) -0.0009(5) 0.0012(6) -0.0007(5)
C11 0.0159(8) 0.0162(7) 0.0146(8) 0.0000(6) -0.0002(6) 0.0021(6)
C12 0.0196(8) 0.0198(8) 0.0184(9) 0.0012(7) 0.0005(7) -0.0034(6)
C13 0.0175(8) 0.0321(10) 0.0188(9) -0.0002(7) 0.0036(7) -0.0005(7)
C14 0.0248(9) 0.0263(9) 0.0192(9) -0.0031(7) 0.0021(7) 0.0092(7)
C15 0.0336(10) 0.0151(8) 0.0255(10) 0.0002(7) 0.0041(8) 0.0035(7)
C16 0.0244(9) 0.0167(8) 0.0216(9) 0.0009(7) 0.0059(7) -0.0007(7)

loop_
_atom_type_symbol
_atom_type_description
_atom_type_scat_dispersion_real
_atom_type_scat_dispersion_imag
_atom_type_scat_source
C C 0.0033 0.0016 'International Tables Vol C Tables 4.2.6.8 and 6.1.1.4'
H H 0 0 'International Tables Vol C Tables 4.2.6.8 and 6.1.1.4'
N N 0.0061 0.0033 'International Tables Vol C Tables 4.2.6.8 and 6.1.1.4'
Cl Cl 0.1484 0.1585 'International Tables Vol C Tables 4.2.6.8 and 6.1.1.4'
Ni Ni 0.3393 1.1124 'International Tables Vol C Tables 4.2.6.8 and 6.1.1.4'

loop_
_geom_angle_atom_site_label_1
_geom_angle_atom_site_label_2
_geom_angle_atom_site_label_3
_geom_angle
N7 Ni1 N1 83.74(6)
N7 Ni1 N10 85.37(6)
N1 Ni1 N10 168.77(6)
N7 Ni1 Cl1 179.04(5)
N1 Ni1 Cl1 96.81(4)
N10 Ni1 Cl1 94.04(4)
C2 N1 C5 107.24(14)
C2 N1 Ni1 139.76(12)
C5 N1 Ni1 112.83(11)
N1 C2 C3 109.85(15)
N1 C2 H2 125.1
C3 C2 H2 125.1
C4 C3 C2 107.21(16)
C4 C3 H3 126.4
C2 C3 H3 126.4
C3 C4 C5 106.41(15)
C3 C4 H4 126.8
C5 C4 H4 126.8
N1 C5 C4 109.28(15)
N1 C5 C6 112.81(15)
C4 C5 C6 137.91(16)
N7 C6 C5 114.22(15)
N7 C6 H6 122.9
C5 C6 H6 122.9
C6 N7 C8 126.34(15)
C6 N7 Ni1 116.18(12)
C8 N7 Ni1 117.29(11)
N7 C8 C9 105.64(14)
N7 C8 H8A 110.6
C9 C8 H8A 110.6
N7 C8 H8B 110.6
C9 C8 H8B 110.6
H8A C8 H8B 108.7
N10 C9 C8 108.70(13)
N10 C9 H9A 109.9
C8 C9 H9A 109.9
N10 C9 H9B 109.9
C8 C9 H9B 109.9
H9A C9 H9B 108.3
C11 N10 C9 112.44(13)
C11 N10 Ni1 113.72(10)
C9 N10 Ni1 107.54(10)
C11 N10 H10 106.1(16)
C9 N10 H10 106.1(17)
Ni1 N10 H10 110.7(17)
C12 C11 C16 120.33(15)
C12 C11 N10 119.20(14)
C16 C11 N10 120.46(15)
C11 C12 C13 119.89(15)
C11 C12 H12 120.1
C13 C12 H12 120.1
C14 C13 C12 120.00(16)
C14 C13 H13 120
C12 C13 H13 120
C13 C14 C15 119.97(16)
C13 C14 H14 120
C15 C14 H14 120
C14 C15 C16 120.32(16)
C14 C15 H15 119.8
C16 C15 H15 119.8
C15 C16 C11 119.48(16)
C15 C16 H16 120.3
C11 C16 H16 120.3

loop_
_geom_bond_atom_site_label_1
_geom_bond_atom_site_label_2
_geom_bond_distance
Ni1 N7 1.8585(14)
Ni1 N1 1.8715(14)
Ni1 N10 1.9335(14)
Ni1 Cl1 2.1774(4)
N1 C2 1.347(2)
N1 C5 1.388(2)
C2 C3 1.399(2)
C2 H2 0.95
C3 C4 1.394(3)
C3 H3 0.95
C4 C5 1.395(2)
C4 H4 0.95
C5 C6 1.416(2)
C6 N7 1.301(2)
C6 H6 0.95
N7 C8 1.462(2)
C8 C9 1.516(2)
C8 H8A 0.99
C8 H8B 0.99
C9 N10 1.505(2)
C9 H9A 0.99
C9 H9B 0.99
N10 C11 1.462(2)
N10 H10 0.84(2)
C11 C12 1.385(2)
C11 C16 1.390(2)
C12 C13 1.389(2)
C12 H12 0.95
C13 C14 1.385(3)
C13 H13 0.95
C14 C15 1.387(3)
C14 H14 0.95
C15 C16 1.388(2)
C15 H15 0.95
C16 H16 0.95

loop_
_geom_hbond_atom_site_label_D
_geom_hbond_atom_site_label_H
_geom_hbond_atom_site_label_A
_geom_hbond_distance_DH
_geom_hbond_distance_HA
_geom_hbond_distance_DA
_geom_hbond_angle_DHA
_geom_hbond_site_symmetry_A
N10 H10 Cl1 0.84(2) 2.45(3) 3.2944(14) 177(2) 3_656

loop_
_geom_torsion_atom_site_label_1
_geom_torsion_atom_site_label_2
_geom_torsion_atom_site_label_3
_geom_torsion_atom_site_label_4
_geom_torsion
N7 Ni1 N1 C2 -178.67(18)
N10 Ni1 N1 C2 -164.4(2)
Cl1 Ni1 N1 C2 0.54(18)
N7 Ni1 N1 C5 -4.17(11)
N10 Ni1 N1 C5 10.1(4)
Cl1 Ni1 N1 C5 175.04(10)
C5 N1 C2 C3 -0.47(19)
Ni1 N1 C2 C3 174.22(14)
N1 C2 C3 C4 0.7(2)
C2 C3 C4 C5 -0.59(19)
C2 N1 C5 C4 0.10(19)
Ni1 N1 C5 C4 -176.19(11)
C2 N1 C5 C6 -179.60(14)
Ni1 N1 C5 C6 4.11(18)
C3 C4 C5 N1 0.31(19)
C3 C4 C5 C6 179.9(2)
N1 C5 C6 N7 -1.3(2)
C4 C5 C6 N7 179.1(2)
C5 C6 N7 C8 -177.05(15)
C5 C6 N7 Ni1 -2.2(2)
N1 Ni1 N7 C6 3.59(13)
N10 Ni1 N7 C6 -173.65(13)
N1 Ni1 N7 C8 178.97(13)
N10 Ni1 N7 C8 1.72(12)
C6 N7 C8 C9 -164.65(16)
Ni1 N7 C8 C9 20.50(17)
N7 C8 C9 N10 -38.81(18)
C8 C9 N10 C11 -85.03(17)
C8 C9 N10 Ni1 40.91(15)
N7 Ni1 N10 C11 101.34(11)
N1 Ni1 N10 C11 87.1(3)
Cl1 Ni1 N10 C11 -77.90(10)
N7 Ni1 N10 C9 -23.83(10)
N1 Ni1 N10 C9 -38.0(3)
Cl1 Ni1 N10 C9 156.93(9)
C9 N10 C11 C12 -88.38(18)
Ni1 N10 C11 C12 149.10(13)
C9 N10 C11 C16 90.65(18)
Ni1 N10 C11 C16 -31.86(19)
C16 C11 C12 C13 -0.5(2)
N10 C11 C12 C13 178.53(15)
C11 C12 C13 C14 0.5(3)
C12 C13 C14 C15 0.1(3)
C13 C14 C15 C16 -0.5(3)
C14 C15 C16 C11 0.5(3)
C12 C11 C16 C15 0.0(3)
N10 C11 C16 C15 -179.00(15)
